data_7206006
loop_
_publ_author_name
'Bai, Yan'
'Zhang, Guo-Qiang'
'Dang, Dong-Bin'
'Ma, Peng-Tao'
'Gao, Hui'
'Niu, Jing-Yang'

_publ_section_title
;
 Assembly of polyoxometalate-based inorganic--organic compounds from
 silver--Schiff base building blocks: synthesis, crystal structures and
 luminescent properties
;
_journal_issue 12
_journal_name_full CrystEngComm
_journal_page_first 4181
_journal_paper_doi 10.1039/c1ce05192j
_journal_volume 13
_journal_year 2011
_chemical_formula_sum 'C40 H44 Ag4 Mo12 N16 O40 Si'
_chemical_formula_weight 2999.76
_chemical_name_systematic
;
?
;
_space_group_IT_number 2
_symmetry_cell_setting triclinic
_symmetry_space_group_name_Hall '-P 1'
_symmetry_space_group_name_H-M 'P -1'
_atom_sites_solution_hydrogens geom
_atom_sites_solution_primary direct
_atom_sites_solution_secondary difmap
_audit_creation_method SHELXL-97
_cell_angle_alpha 112.6180(10)
_cell_angle_beta 97.8490(10)
_cell_angle_gamma 106.1800(10)
_cell_formula_units_Z 1
_cell_length_a 12.3099(14)
_cell_length_b 13.3727(8)
_cell_length_c 13.3738(8)
_cell_measurement_reflns_used 8703
_cell_measurement_temperature 296(2)
_cell_measurement_theta_max 28.33
_cell_measurement_theta_min 2.80
_cell_volume 1876.5(3)
_computing_cell_refinement 'Bruker SMART'
_computing_data_collection 'Bruker SMART'
_computing_data_reduction 'Bruker SAINT'
_computing_molecular_graphics 'Bruker SHELXTL'
_computing_publication_material 'Bruker SHELXTL'
_computing_structure_refinement 'SHELXL-97 (Sheldrick, 1997)'
_computing_structure_solution 'SHELXS-97 (Sheldrick, 1990)'
_diffrn_ambient_temperature 296(2)
_diffrn_measured_fraction_theta_full 0.993
_diffrn_measured_fraction_theta_max 0.993
_diffrn_measurement_device_type 'CCD area detector'
_diffrn_measurement_method 'phi and omega scans'
_diffrn_radiation_monochromator graphite
_diffrn_radiation_source 'fine-focus sealed tube'
_diffrn_radiation_type MoK\a
_diffrn_radiation_wavelength 0.71073
_diffrn_reflns_av_R_equivalents 0.0170
_diffrn_reflns_av_sigmaI/netI 0.0287
_diffrn_reflns_limit_h_max 14
_diffrn_reflns_limit_h_min -14
_diffrn_reflns_limit_k_max 7
_diffrn_reflns_limit_k_min -15
_diffrn_reflns_limit_l_max 15
_diffrn_reflns_limit_l_min -12
_diffrn_reflns_number 9684
_diffrn_reflns_theta_full 25.00
_diffrn_reflns_theta_max 25.00
_diffrn_reflns_theta_min 1.72
_exptl_absorpt_coefficient_mu 3.062
_exptl_absorpt_correction_T_max 0.6566
_exptl_absorpt_correction_T_min 0.5523
_exptl_absorpt_correction_type multi-scan
_exptl_crystal_colour YELLOW
_exptl_crystal_density_diffrn 2.654
_exptl_crystal_density_method 'not measured'
_exptl_crystal_description BLOCK
_exptl_crystal_F_000 1422
_exptl_crystal_size_max 0.22
_exptl_crystal_size_mid 0.18
_exptl_crystal_size_min 0.15
_refine_diff_density_max 0.937
_refine_diff_density_min -1.526
_refine_diff_density_rms 0.225
_refine_ls_extinction_method none
_refine_ls_goodness_of_fit_ref 1.088
_refine_ls_hydrogen_treatment constr
_refine_ls_matrix_type full
_refine_ls_number_parameters 615
_refine_ls_number_reflns 6565
_refine_ls_number_restraints 6
_refine_ls_restrained_S_all 1.088
_refine_ls_R_factor_all 0.0740
_refine_ls_R_factor_gt 0.0727
_refine_ls_shift/su_max 0.000
_refine_ls_shift/su_mean 0.000
_refine_ls_structure_factor_coef Fsqd
_refine_ls_weighting_details 'calc w=1/[\s^2^(Fo^2^)+(0.0410P)^2^+99.6730P] where P=(Fo^2^+2Fc^2^)/3'
_refine_ls_weighting_scheme calc
_refine_ls_wR_factor_gt 0.1919
_refine_ls_wR_factor_ref 0.1924
_reflns_number_gt 6364
_reflns_number_total 6565
_reflns_threshold_expression >2sigma(I)
_cod_data_source_file c1ce05192j.txt
_cod_data_source_block 3
_cod_depositor_comments
;
The following automatic conversions were performed:
'_symmetry_cell_setting' value 'Triclinic' changed to 'triclinic'
according to '/home/saulius/struct/CIF-dictionaries/cif_core.dic'
dictionary named 'cif_core.dic' version 2.4.1 from 2010-06-29.

Automatic conversion script
Id: cif_fix_enum 1555 2011-01-17 13:19:09Z saulius 
;
_cod_original_sg_symbol_H-M P-1
_cod_database_code 7206006

loop_
_symmetry_equiv_pos_as_xyz
'x, y, z'
'-x, -y, -z'

loop_
_atom_site_label
_atom_site_type_symbol
_atom_site_fract_x
_atom_site_fract_y
_atom_site_fract_z
_atom_site_U_iso_or_equiv
_atom_site_adp_type
_atom_site_occupancy
_atom_site_symmetry_multiplicity
_atom_site_calc_flag
_atom_site_refinement_flags
_atom_site_disorder_assembly
_atom_site_disorder_group
Si1 Si 0.5000 0.0000 0.0000 0.0238(11) Uani 1 2 d S . .
Mo1 Mo 0.73294(11) 0.23158(10) 0.01107(11) 0.0288(3) Uani 1 1 d . . .
Mo2 Mo 0.52853(11) 0.28975(10) 0.16705(11) 0.0266(3) Uani 1 1 d . . .
Mo3 Mo 0.43923(11) 0.17059(11) -0.12988(11) 0.0282(3) Uani 1 1 d . . .
Mo4 Mo 0.32251(13) 0.05694(13) 0.18441(11) 0.0362(4) Uani 1 1 d . . .
Mo5 Mo 0.62693(12) 0.13052(13) 0.29320(10) 0.0358(3) Uani 1 1 d . . .
Mo6 Mo 0.79487(12) 0.03551(13) 0.10679(12) 0.0402(4) Uani 1 1 d . . .
O1 O 0.8394(10) 0.3359(11) 0.0058(9) 0.051(3) Uani 1 1 d . A .
O2 O 0.5530(12) 0.4296(11) 0.2499(12) 0.064(4) Uani 1 1 d . A .
O3 O 0.4050(12) 0.2535(12) -0.1873(11) 0.054(3) Uani 1 1 d . A .
O4 O 0.2361(11) 0.0875(10) 0.2681(10) 0.046(3) Uani 1 1 d . A .
O5 O 0.6793(11) 0.1841(10) 0.4324(9) 0.043(3) Uani 1 1 d . A .
O6 O 0.9356(9) 0.0602(10) 0.1615(10) 0.040(3) Uani 1 1 d . A .
O7 O 0.846(2) 0.197(2) 0.091(2) 0.032(5) Uani 0.50 1 d P A 1
O7' O 0.786(2) 0.1678(19) 0.0935(18) 0.027(5) Uani 0.50 1 d P A 2
O8 O 0.5975(10) 0.2237(13) -0.0972(9) 0.056(4) Uani 1 1 d . A .
O9 O 0.6783(10) 0.3138(14) 0.1249(9) 0.058(4) Uani 1 1 d . A .
O10 O 0.399(2) 0.240(2) 0.218(2) 0.030(5) Uani 0.50 1 d P A 1
O11 O 0.626(2) 0.284(2) 0.304(2) 0.024(5) Uani 0.50 1 d P A 1
O10' O 0.393(2) 0.187(2) 0.169(2) 0.026(5) Uani 0.50 1 d P A 2
O11' O 0.619(2) 0.232(2) 0.255(2) 0.025(5) Uani 0.50 1 d P A 2
O12 O 0.4548(10) 0.2717(13) 0.0297(9) 0.054(4) Uani 1 1 d . A .
O13 O 0.3031(17) -0.0859(15) 0.1244(15) 0.020(4) Uani 0.50 1 d P . 1
O14 O 0.4585(19) 0.110(2) 0.310(2) 0.025(5) Uani 0.50 1 d P A 1
O15 O 0.6038(18) -0.0447(17) 0.2758(16) 0.021(4) Uani 0.50 1 d P . 1
O16 O 0.7756(19) 0.1218(18) 0.2679(19) 0.019(5) Uani 0.50 1 d P A 1
O17 O 0.737(2) -0.1041(19) 0.140(2) 0.031(5) Uani 0.50 1 d P . 1
O18 O 0.812(2) -0.0245(17) -0.0503(17) 0.023(4) Uani 0.50 1 d P . 1
O13' O 0.2392(18) -0.1155(17) 0.1325(15) 0.020(4) Uani 0.50 1 d PU . 2
O14' O 0.457(2) 0.062(2) 0.257(2) 0.028(5) Uani 0.50 1 d P A 2
O15' O 0.5706(18) -0.0297(17) 0.2337(19) 0.023(4) Uani 0.50 1 d P . 2
O16' O 0.742(2) 0.1320(17) 0.2269(19) 0.019(4) Uani 0.50 1 d P A 2
O17' O 0.7030(19) -0.0835(18) 0.0989(19) 0.029(5) Uani 0.50 1 d P . 2
O18' O 0.748(2) -0.0477(19) -0.0403(18) 0.028(5) Uani 0.50 1 d P . 2
O19 O 0.4988(15) 0.0970(15) 0.1218(14) 0.018(4) Uani 0.50 1 d P A .
O20 O 0.5342(14) 0.1231(14) 0.0111(14) 0.019(4) Uani 0.50 1 d P . .
O21 O 0.5879(15) -0.0070(15) 0.1018(14) 0.020(4) Uani 0.50 1 d P . .
O22 O 0.6384(15) 0.0472(15) -0.0124(15) 0.021(4) Uani 0.50 1 d P . .
Ag2 Ag -0.23006(12) -0.10897(13) 0.40159(12) 0.0502(4) Uani 1 1 d . . .
Ag1 Ag 0.18488(15) 0.25699(14) 0.42275(15) 0.0644(5) Uani 1 1 d . . .
N4 N -0.1482(11) -0.2182(11) 0.2920(11) 0.034(3) Uani 1 1 d . A .
N1 N 0.0957(14) 0.3820(11) 0.5371(12) 0.042(3) Uani 1 1 d . A .
N3 N -0.0506(11) 0.0211(10) 0.3877(10) 0.029(3) Uani 1 1 d . . .
N2 N 0.0070(11) 0.1406(11) 0.4322(12) 0.038(3) Uani 1 1 d . A .
C7 C -0.0001(14) -0.0361(14) 0.3268(14) 0.036(4) Uani 1 1 d . A .
H7A H 0.0686 0.0028 0.3151 0.044 Uiso 1 1 calc R . .
C5 C -0.0053(13) 0.3245(12) 0.5420(13) 0.030(3) Uani 1 1 d . . .
C8 C -0.0485(13) -0.1662(13) 0.2724(12) 0.029(3) Uani 1 1 d . . .
N7 N -0.3074(15) -0.0169(16) 0.5212(14) 0.057(4) Uani 1 1 d . . .
C6 C -0.0511(14) 0.1978(13) 0.4863(12) 0.034(3) Uani 1 1 d . A .
H6A H -0.1241 0.1576 0.4901 0.041 Uiso 1 1 calc R . .
C9 C 0.0100(16) -0.2271(14) 0.2037(16) 0.044(4) Uani 1 1 d . A .
H9A H 0.0778 -0.1878 0.1910 0.053 Uiso 1 1 calc R . .
C11 C -0.1377(18) -0.4013(16) 0.1750(15) 0.051(5) Uani 1 1 d . A .
H11A H -0.1712 -0.4820 0.1427 0.061 Uiso 1 1 calc R . .
C15 C 0.1437(19) 0.2661(15) 0.1749(19) 0.051(5) Uani 1 1 d . . .
C12 C -0.1909(16) -0.3351(14) 0.2437(14) 0.043(4) Uani 1 1 d . . .
H12A H -0.2591 -0.3731 0.2569 0.052 Uiso 1 1 calc R A .
C1 C 0.1424(18) 0.4967(14) 0.5947(14) 0.048(5) Uani 1 1 d . . .
H1A H 0.2174 0.5356 0.5936 0.058 Uiso 1 1 calc R A .
C4 C -0.0728(15) 0.3817(13) 0.6045(13) 0.037(4) Uani 1 1 d . A .
H4A H -0.1446 0.3404 0.6096 0.044 Uiso 1 1 calc R . .
C18 C -0.374(2) 0.1414(17) 0.6479(16) 0.056(5) Uani 1 1 d . . .
H18A H -0.4333 0.1505 0.6011 0.084 Uiso 1 1 calc R A .
H18B H -0.3089 0.2139 0.6886 0.084 Uiso 1 1 calc R . .
H18C H -0.4066 0.1182 0.7003 0.084 Uiso 1 1 calc R . .
C17 C -0.3353(16) 0.0556(15) 0.5800(15) 0.044(4) Uani 1 1 d . A .
N6 N 0.1721(19) 0.2947(17) 0.2664(19) 0.072(5) Uani 1 1 d . A .
C3 C -0.0254(19) 0.5027(17) 0.6577(17) 0.057(5) Uani 1 1 d . . .
H3A H -0.0686 0.5446 0.6945 0.069 Uiso 1 1 calc R A .
C19 C -0.288(3) 0.4736(19) 0.861(3) 0.081(8) Uani 1 1 d . . .
C2 C 0.0837(17) 0.5593(14) 0.6557(14) 0.046(4) Uani 1 1 d . A .
H2A H 0.1181 0.6398 0.6954 0.056 Uiso 1 1 calc R . .
C10 C -0.037(2) -0.3498(16) 0.1540(16) 0.056(5) Uani 1 1 d . . .
H10A H 0.0000 -0.3938 0.1088 0.068 Uiso 1 1 calc R A .
C13 C 0.468(3) 0.359(2) 0.5344(19) 0.075(7) Uani 1 1 d . . .
N5 N 0.373(2) 0.311(2) 0.518(2) 0.089(7) Uani 1 1 d . A .
C16 C 0.099(2) 0.2257(19) 0.054(2) 0.069(6) Uani 1 1 d . A .
H16A H 0.0403 0.1492 0.0217 0.104 Uiso 1 1 calc R . .
H16B H 0.1630 0.2234 0.0200 0.104 Uiso 1 1 calc R . .
H16C H 0.0659 0.2778 0.0411 0.104 Uiso 1 1 calc R . .
C20 C -0.370(2) 0.5037(19) 0.931(3) 0.088(9) Uani 1 1 d . . .
H20A H -0.3749 0.5765 0.9382 0.133 Uiso 1 1 calc R . .
H20B H -0.3409 0.5101 1.0043 0.133 Uiso 1 1 calc R . .
H20C H -0.4467 0.4439 0.8951 0.133 Uiso 1 1 calc R . .
C14 C 0.591(3) 0.422(3) 0.563(3) 0.118(11) Uani 1 1 d . A .
H14A H 0.6060 0.5037 0.5991 0.177 Uiso 1 1 calc R . .
H14B H 0.6166 0.4030 0.4957 0.177 Uiso 1 1 calc R . .
H14C H 0.6324 0.4010 0.6131 0.177 Uiso 1 1 calc R . .
N8 N -0.232(3) 0.443(3) 0.814(3) 0.120(10) Uani 1 1 d . . .

loop_
_atom_site_aniso_label
_atom_site_aniso_U_11
_atom_site_aniso_U_22
_atom_site_aniso_U_33
_atom_site_aniso_U_23
_atom_site_aniso_U_13
_atom_site_aniso_U_12
Si1 0.020(3) 0.030(3) 0.023(3) 0.010(2) 0.012(2) 0.011(2)
Mo1 0.0354(7) 0.0188(6) 0.0285(6) 0.0117(5) 0.0058(5) 0.0041(5)
Mo2 0.0317(7) 0.0161(6) 0.0324(7) 0.0096(5) 0.0111(5) 0.0098(5)
Mo3 0.0345(7) 0.0244(6) 0.0359(7) 0.0198(5) 0.0134(6) 0.0144(5)
Mo4 0.0460(8) 0.0557(9) 0.0315(7) 0.0259(7) 0.0258(6) 0.0371(7)
Mo5 0.0313(7) 0.0448(8) 0.0158(6) 0.0082(6) 0.0029(5) 0.0010(6)
Mo6 0.0251(7) 0.0401(8) 0.0412(8) 0.0037(6) -0.0025(6) 0.0175(6)
O1 0.035(6) 0.057(8) 0.031(6) 0.010(6) 0.013(5) -0.014(6)
O2 0.054(8) 0.040(7) 0.063(9) -0.017(6) 0.001(7) 0.033(6)
O3 0.071(9) 0.078(9) 0.065(8) 0.055(8) 0.038(7) 0.056(8)
O4 0.060(8) 0.048(7) 0.057(8) 0.032(6) 0.041(6) 0.036(6)
O5 0.057(7) 0.038(6) 0.025(5) 0.017(5) 0.001(5) 0.005(5)
O6 0.024(5) 0.041(6) 0.048(7) 0.022(5) -0.001(5) 0.005(5)
O7 0.024(12) 0.029(13) 0.035(13) 0.011(10) 0.010(11) 0.003(11)
O7' 0.034(14) 0.022(12) 0.025(11) 0.010(9) 0.009(11) 0.011(11)
O8 0.035(6) 0.101(11) 0.027(6) 0.017(7) 0.014(5) 0.033(7)
O9 0.032(6) 0.124(12) 0.030(6) 0.031(7) 0.022(5) 0.042(7)
O10 0.021(11) 0.030(14) 0.035(14) 0.014(11) 0.010(11) 0.004(11)
O11 0.022(11) 0.023(13) 0.026(13) 0.009(10) 0.011(10) 0.006(10)
O10' 0.025(11) 0.021(13) 0.041(15) 0.021(11) 0.004(11) 0.014(11)
O11' 0.027(11) 0.027(13) 0.026(13) 0.015(11) 0.003(11) 0.013(11)
O12 0.027(6) 0.095(10) 0.028(6) 0.015(6) 0.012(5) 0.022(6)
O13 0.021(10) 0.015(9) 0.020(9) 0.006(8) 0.002(8) 0.004(8)
O14 0.029(11) 0.030(13) 0.024(12) 0.015(10) 0.019(10) 0.015(10)
O15 0.023(11) 0.022(10) 0.013(10) 0.007(8) 0.002(8) 0.007(8)
O16 0.022(11) 0.013(10) 0.020(12) 0.005(9) 0.004(9) 0.006(8)
O17 0.036(13) 0.028(12) 0.043(14) 0.028(11) 0.022(11) 0.010(10)
O18 0.037(13) 0.024(11) 0.027(11) 0.021(9) 0.021(10) 0.021(10)
O13' 0.020(6) 0.023(6) 0.018(5) 0.008(4) 0.012(4) 0.005(4)
O14' 0.037(12) 0.021(12) 0.030(13) 0.013(10) 0.013(11) 0.015(10)
O15' 0.028(11) 0.023(10) 0.027(12) 0.018(9) 0.003(9) 0.012(9)
O16' 0.033(13) 0.011(9) 0.021(12) 0.009(9) 0.018(10) 0.011(9)
O17' 0.025(11) 0.023(11) 0.035(13) 0.019(10) 0.009(9) -0.003(9)
O18' 0.035(13) 0.029(12) 0.031(12) 0.017(9) 0.017(11) 0.017(11)
O19 0.021(9) 0.021(9) 0.015(8) 0.008(7) 0.007(7) 0.013(7)
O20 0.008(8) 0.013(8) 0.023(9) 0.005(7) -0.004(7) -0.006(6)
O21 0.021(9) 0.021(9) 0.021(9) 0.008(7) 0.008(7) 0.011(7)
O22 0.021(9) 0.021(9) 0.026(10) 0.013(8) 0.009(8) 0.011(8)
Ag2 0.0421(7) 0.0543(8) 0.0483(8) 0.0138(7) 0.0202(6) 0.0184(6)
Ag1 0.0561(9) 0.0515(9) 0.0732(11) 0.0144(8) 0.0364(8) 0.0124(7)
N4 0.030(7) 0.028(7) 0.039(7) 0.016(6) -0.003(6) 0.008(5)
N1 0.064(10) 0.022(7) 0.041(8) 0.014(6) 0.011(7) 0.018(7)
N3 0.034(7) 0.026(6) 0.029(6) 0.016(5) 0.004(5) 0.010(5)
N2 0.032(7) 0.031(7) 0.043(8) 0.015(6) 0.006(6) 0.006(6)
C7 0.029(8) 0.036(9) 0.043(9) 0.021(7) 0.008(7) 0.004(7)
C5 0.034(8) 0.025(7) 0.036(8) 0.014(6) 0.014(7) 0.013(6)
C8 0.041(8) 0.034(8) 0.027(7) 0.019(6) 0.021(6) 0.025(7)
N7 0.060(10) 0.073(12) 0.057(10) 0.037(9) 0.033(9) 0.031(9)
C6 0.042(9) 0.032(8) 0.029(8) 0.013(7) 0.007(7) 0.013(7)
C9 0.045(10) 0.031(8) 0.063(11) 0.022(8) 0.019(9) 0.019(8)
C11 0.065(13) 0.039(10) 0.043(10) 0.010(8) 0.005(9) 0.028(9)
C15 0.068(13) 0.030(9) 0.064(13) 0.022(9) 0.026(11) 0.028(9)
C12 0.053(10) 0.030(8) 0.043(9) 0.024(8) 0.009(8) 0.000(7)
C1 0.066(12) 0.021(8) 0.030(8) 0.003(7) 0.001(8) -0.004(8)
C4 0.046(9) 0.030(8) 0.035(8) 0.013(7) 0.012(7) 0.014(7)
C18 0.084(15) 0.046(11) 0.051(11) 0.024(9) 0.035(11) 0.031(11)
C17 0.059(11) 0.042(9) 0.049(10) 0.032(9) 0.035(9) 0.019(9)
N6 0.092(15) 0.066(12) 0.086(15) 0.045(12) 0.039(12) 0.046(11)
C3 0.071(14) 0.048(11) 0.055(12) 0.019(9) 0.019(10) 0.030(10)
C19 0.12(2) 0.033(11) 0.10(2) 0.029(13) 0.020(17) 0.046(14)
C2 0.056(11) 0.026(8) 0.039(9) 0.004(7) 0.001(8) 0.008(8)
C10 0.098(16) 0.041(10) 0.050(11) 0.017(9) 0.038(11) 0.048(11)
C13 0.10(2) 0.065(15) 0.050(13) 0.015(11) 0.009(14) 0.042(16)
N5 0.067(14) 0.069(14) 0.099(17) 0.010(12) 0.014(13) 0.023(12)
C16 0.085(16) 0.052(12) 0.081(16) 0.025(12) 0.033(13) 0.039(12)
C20 0.10(2) 0.034(11) 0.12(2) 0.031(13) 0.016(17) 0.024(12)
C14 0.11(3) 0.11(3) 0.11(3) 0.04(2) 0.03(2) 0.02(2)
N8 0.15(3) 0.10(2) 0.12(2) 0.06(2) 0.04(2) 0.06(2)

loop_
_atom_type_symbol
_atom_type_description
_atom_type_scat_dispersion_real
_atom_type_scat_dispersion_imag
_atom_type_scat_source
C C 0.0033 0.0016 'International Tables Vol C Tables 4.2.6.8 and 6.1.1.4'
H H 0.0000 0.0000 'International Tables Vol C Tables 4.2.6.8 and 6.1.1.4'
N N 0.0061 0.0033 'International Tables Vol C Tables 4.2.6.8 and 6.1.1.4'
O O 0.0106 0.0060 'International Tables Vol C Tables 4.2.6.8 and 6.1.1.4'
Si Si 0.0817 0.0704 'International Tables Vol C Tables 4.2.6.8 and 6.1.1.4'
Mo Mo -1.6832 0.6857 'International Tables Vol C Tables 4.2.6.8 and 6.1.1.4'
Ag Ag -0.8971 1.1015 'International Tables Vol C Tables 4.2.6.8 and 6.1.1.4'

loop_
_geom_angle_atom_site_label_1
_geom_angle_atom_site_label_2
_geom_angle_atom_site_label_3
_geom_angle
_geom_angle_site_symmetry_1
_geom_angle_site_symmetry_3
_geom_angle_publ_flag
O20 Si1 O20 180.0(12) 2_655 . ?
O20 Si1 O19 65.9(9) 2_655 2_655 ?
O20 Si1 O19 114.1(9) . 2_655 ?
O20 Si1 O19 114.1(9) 2_655 . ?
O20 Si1 O19 65.9(9) . . ?
O19 Si1 O19 180.0(17) 2_655 . ?
O20 Si1 O21 68.3(8) 2_655 . ?
O20 Si1 O21 111.7(8) . . ?
O19 Si1 O21 107.5(8) 2_655 . ?
O19 Si1 O21 72.5(8) . . ?
O20 Si1 O21 111.7(8) 2_655 2_655 ?
O20 Si1 O21 68.3(8) . 2_655 ?
O19 Si1 O21 72.5(8) 2_655 2_655 ?
O19 Si1 O21 107.5(8) . 2_655 ?
O21 Si1 O21 180.0(14) . 2_655 ?
O20 Si1 O22 110.9(8) 2_655 . ?
O20 Si1 O22 69.1(8) . . ?
O19 Si1 O22 73.8(8) 2_655 . ?
O19 Si1 O22 106.2(8) . . ?
O21 Si1 O22 74.0(8) . . ?
O21 Si1 O22 106.0(8) 2_655 . ?
O20 Si1 O22 69.1(8) 2_655 2_655 ?
O20 Si1 O22 110.9(8) . 2_655 ?
O19 Si1 O22 106.2(8) 2_655 2_655 ?
O19 Si1 O22 73.8(8) . 2_655 ?
O21 Si1 O22 106.0(8) . 2_655 ?
O21 Si1 O22 74.0(8) 2_655 2_655 ?
O22 Si1 O22 180.0(12) . 2_655 ?
O1 Mo1 O7' 112.9(10) . . ?
O1 Mo1 O9 102.5(6) . . ?
O7' Mo1 O9 91.1(8) . . ?
O1 Mo1 O7 90.3(9) . . ?
O7' Mo1 O7 23.2(7) . . ?
O9 Mo1 O7 101.7(8) . . ?
O1 Mo1 O13 108.8(7) . 2_655 ?
O7' Mo1 O13 88.6(9) . 2_655 ?
O9 Mo1 O13 146.1(7) . 2_655 ?
O7 Mo1 O13 91.0(9) . 2_655 ?
O1 Mo1 O8 99.1(6) . . ?
O7' Mo1 O8 147.5(9) . . ?
O9 Mo1 O8 87.2(5) . . ?
O7 Mo1 O8 165.4(8) . . ?
O13 Mo1 O8 75.4(7) 2_655 . ?
O1 Mo1 O13' 86.9(7) . 2_655 ?
O7' Mo1 O13' 90.8(9) . 2_655 ?
O9 Mo1 O13' 168.8(7) . 2_655 ?
O7 Mo1 O13' 84.1(9) . 2_655 ?
O13 Mo1 O13' 22.9(6) 2_655 2_655 ?
O8 Mo1 O13' 85.2(6) . 2_655 ?
O1 Mo1 O22 155.1(7) . . ?
O7' Mo1 O22 55.6(9) . . ?
O9 Mo1 O22 99.9(7) . . ?
O7 Mo1 O22 74.5(8) . . ?
O13 Mo1 O22 53.2(7) 2_655 . ?
O8 Mo1 O22 92.7(6) . . ?
O13' Mo1 O22 72.2(7) 2_655 . ?
O1 Mo1 O20 158.4(7) . . ?
O7' Mo1 O20 86.1(9) . . ?
O9 Mo1 O20 65.5(6) . . ?
O7 Mo1 O20 109.2(9) . . ?
O13 Mo1 O20 80.7(7) 2_655 . ?
O8 Mo1 O20 63.7(6) . . ?
O13' Mo1 O20 103.6(7) 2_655 . ?
O22 Mo1 O20 45.1(6) . . ?
O2 Mo2 O12 101.8(7) . . ?
O2 Mo2 O10' 113.6(9) . . ?
O12 Mo2 O10' 90.7(8) . . ?
O2 Mo2 O10 91.2(10) . . ?
O12 Mo2 O10 100.9(8) . . ?
O10' Mo2 O10 22.9(7) . . ?
O2 Mo2 O9 97.7(7) . . ?
O12 Mo2 O9 89.1(5) . . ?
O10' Mo2 O9 148.0(9) . . ?
O10 Mo2 O9 165.0(9) . . ?
O2 Mo2 O11' 108.2(9) . . ?
O12 Mo2 O11' 148.0(9) . . ?
O10' Mo2 O11' 87.2(9) . . ?
O10 Mo2 O11' 89.3(10) . . ?
O9 Mo2 O11' 76.5(8) . . ?
O2 Mo2 O11 88.5(8) . . ?
O12 Mo2 O11 168.1(8) . . ?
O10' Mo2 O11 90.5(9) . . ?
O10 Mo2 O11 84.7(10) . . ?
O9 Mo2 O11 83.6(7) . . ?
O11' Mo2 O11 20.4(6) . . ?
O2 Mo2 O19 157.1(7) . . ?
O12 Mo2 O19 98.9(6) . . ?
O10' Mo2 O19 56.4(8) . . ?
O10 Mo2 O19 75.4(9) . . ?
O9 Mo2 O19 92.1(6) . . ?
O11' Mo2 O19 54.2(8) . . ?
O11 Mo2 O19 72.1(8) . . ?
O2 Mo2 O20 158.4(7) . . ?
O12 Mo2 O20 66.9(6) . . ?
O10' Mo2 O20 85.7(9) . . ?
O10 Mo2 O20 108.6(9) . . ?
O9 Mo2 O20 64.9(6) . . ?
O11' Mo2 O20 81.1(8) . . ?
O11 Mo2 O20 101.4(8) . . ?
O19 Mo2 O20 42.8(6) . . ?
O3 Mo3 O8 102.1(7) . . ?
O3 Mo3 O15' 113.4(8) . 2_655 ?
O8 Mo3 O15' 91.1(8) . 2_655 ?
O3 Mo3 O15 90.3(8) . 2_655 ?
O8 Mo3 O15 101.7(7) . 2_655 ?
O15' Mo3 O15 23.8(6) 2_655 2_655 ?
O3 Mo3 O12 98.4(6) . . ?
O8 Mo3 O12 88.3(5) . . ?
O15' Mo3 O12 147.6(8) 2_655 . ?
O15 Mo3 O12 165.2(7) 2_655 . ?
O3 Mo3 O17' 109.9(9) . 2_655 ?
O8 Mo3 O17' 146.1(9) . 2_655 ?
O15' Mo3 O17' 86.4(9) 2_655 2_655 ?
O15 Mo3 O17' 89.3(8) 2_655 2_655 ?
O12 Mo3 O17' 76.4(7) . 2_655 ?
O3 Mo3 O17 87.4(8) . 2_655 ?
O8 Mo3 O17 168.8(8) . 2_655 ?
O15' Mo3 O17 90.4(9) 2_655 2_655 ?
O15 Mo3 O17 83.9(9) 2_655 2_655 ?
O12 Mo3 O17 84.4(7) . 2_655 ?
O17' Mo3 O17 23.1(7) 2_655 2_655 ?
O3 Mo3 O21 156.5(7) . 2_655 ?
O8 Mo3 O21 98.3(7) . 2_655 ?
O15' Mo3 O21 54.3(8) 2_655 2_655 ?
O15 Mo3 O21 74.2(8) 2_655 2_655 ?
O12 Mo3 O21 93.7(6) . 2_655 ?
O17' Mo3 O21 53.7(8) 2_655 2_655 ?
O17 Mo3 O21 73.7(8) 2_655 2_655 ?
O3 Mo3 O20 158.2(6) . . ?
O8 Mo3 O20 66.3(6) . . ?
O15' Mo3 O20 86.0(8) 2_655 . ?
O15 Mo3 O20 109.7(8) 2_655 . ?
O12 Mo3 O20 64.2(6) . . ?
O17' Mo3 O20 79.8(8) 2_655 . ?
O17 Mo3 O20 102.8(8) 2_655 . ?
O21 Mo3 O20 44.1(6) 2_655 . ?
O4 Mo4 O13 112.9(8) . . ?
O4 Mo4 O14' 112.3(9) . . ?
O13 Mo4 O14' 79.8(10) . . ?
O4 Mo4 O10' 107.5(9) . . ?
O13 Mo4 O10' 138.7(11) . . ?
O14' Mo4 O10' 93.1(10) . . ?
O4 Mo4 O14 93.0(8) . . ?
O13 Mo4 O14 98.4(9) . . ?
O14' Mo4 O14 22.7(7) . . ?
O10' Mo4 O14 87.7(10) . . ?
O4 Mo4 O18' 108.1(8) . 2_655 ?
O13 Mo4 O18' 91.6(9) . 2_655 ?
O14' Mo4 O18' 138.9(11) . 2_655 ?
O10' Mo4 O18' 67.3(10) . 2_655 ?
O14 Mo4 O18' 150.9(10) . 2_655 ?
O4 Mo4 O13' 90.7(7) . . ?
O13 Mo4 O13' 23.3(7) . . ?
O14' Mo4 O13' 94.4(9) . . ?
O10' Mo4 O13' 156.0(10) . . ?
O14 Mo4 O13' 107.3(9) . . ?
O18' Mo4 O13' 92.5(8) 2_655 . ?
O4 Mo4 O18 88.4(7) . 2_655 ?
O13 Mo4 O18 89.0(8) . 2_655 ?
O14' Mo4 O18 159.1(10) . 2_655 ?
O10' Mo4 O18 83.6(9) . 2_655 ?
O14 Mo4 O18 171.2(9) . 2_655 ?
O18' Mo4 O18 22.9(7) 2_655 2_655 ?
O13' Mo4 O18 81.3(8) . 2_655 ?
O4 Mo4 O10 91.1(8) . . ?
O13 Mo4 O10 156.0(10) . . ?
O14' Mo4 O10 92.1(10) . . ?
O10' Mo4 O10 18.3(9) . . ?
O14 Mo4 O10 80.2(9) . . ?
O18' Mo4 O10 79.6(9) 2_655 . ?
O13' Mo4 O10 172.1(8) . . ?
O18 Mo4 O10 91.1(8) 2_655 . ?
O4 Mo4 O22 154.3(6) . 2_655 ?
O13 Mo4 O22 53.2(8) . 2_655 ?
O14' Mo4 O22 88.0(9) . 2_655 ?
O10' Mo4 O22 86.1(9) . 2_655 ?
O14 Mo4 O22 109.6(8) . 2_655 ?
O18' Mo4 O22 56.2(8) 2_655 2_655 ?
O13' Mo4 O22 71.4(7) . 2_655 ?
O18 Mo4 O22 71.2(7) 2_655 2_655 ?
O10 Mo4 O22 104.3(8) . 2_655 ?
O4 Mo4 O19 155.3(6) . . ?
O13 Mo4 O19 88.9(8) . . ?
O14' Mo4 O19 58.3(9) . . ?
O10' Mo4 O19 54.3(9) . . ?
O14 Mo4 O19 71.4(7) . . ?
O18' Mo4 O19 81.6(8) 2_655 . ?
O13' Mo4 O19 112.0(7) . . ?
O18 Mo4 O19 104.2(7) 2_655 . ?
O10 Mo4 O19 67.9(7) . . ?
O22 Mo4 O19 49.5(6) 2_655 . ?
O11' Mo5 O5 112.0(10) . . ?
O11' Mo5 O16' 82.6(11) . . ?
O5 Mo5 O16' 111.1(9) . . ?
O11' Mo5 O15' 139.0(11) . . ?
O5 Mo5 O15' 107.8(8) . . ?
O16' Mo5 O15' 92.2(9) . . ?
O11' Mo5 O16 100.3(11) . . ?
O5 Mo5 O16 92.5(8) . . ?
O16' Mo5 O16 21.9(7) . . ?
O15' Mo5 O16 87.2(9) . . ?
O11' Mo5 O14' 92.1(10) . . ?
O5 Mo5 O14' 107.3(8) . . ?
O16' Mo5 O14' 140.3(11) . . ?
O15' Mo5 O14' 66.6(9) . . ?
O16 Mo5 O14' 150.8(10) . . ?
O11' Mo5 O11 20.1(9) . . ?
O5 Mo5 O11 92.5(8) . . ?
O16' Mo5 O11 94.1(9) . . ?
O15' Mo5 O11 154.9(10) . . ?
O16 Mo5 O11 107.0(9) . . ?
O14' Mo5 O11 93.7(9) . . ?
O11' Mo5 O14 87.1(10) . . ?
O5 Mo5 O14 90.1(8) . . ?
O16' Mo5 O14 158.6(10) . . ?
O15' Mo5 O14 83.3(9) . . ?
O16 Mo5 O14 170.5(9) . . ?
O14' Mo5 O14 21.3(7) . . ?
O11 Mo5 O14 82.0(9) . . ?
O11' Mo5 O15 158.1(10) . . ?
O5 Mo5 O15 89.8(7) . . ?
O16' Mo5 O15 91.6(8) . . ?
O15' Mo5 O15 19.7(7) . . ?
O16 Mo5 O15 79.9(8) . . ?
O14' Mo5 O15 78.9(8) . . ?
O11 Mo5 O15 172.6(8) . . ?
O14 Mo5 O15 91.0(8) . . ?
O11' Mo5 O21 91.4(10) . . ?
O5 Mo5 O21 154.4(6) . . ?
O16' Mo5 O21 60.1(9) . . ?
O15' Mo5 O21 52.3(8) . . ?
O16 Mo5 O21 72.5(7) . . ?
O14' Mo5 O21 80.9(9) . . ?
O11 Mo5 O21 111.4(8) . . ?
O14 Mo5 O21 101.7(8) . . ?
O15 Mo5 O21 67.6(7) . . ?
O11' Mo5 O19 55.0(9) . . ?
O5 Mo5 O19 155.7(6) . . ?
O16' Mo5 O19 88.7(9) . . ?
O15' Mo5 O19 84.3(8) . . ?
O16 Mo5 O19 109.4(8) . . ?
O14' Mo5 O19 57.4(8) . . ?
O11 Mo5 O19 71.5(8) . . ?
O14 Mo5 O19 70.1(7) . . ?
O15 Mo5 O19 104.0(7) . . ?
O21 Mo5 O19 48.4(6) . . ?
O17' Mo6 O6 113.6(10) . . ?
O17' Mo6 O18' 80.8(11) . . ?
O6 Mo6 O18' 112.5(9) . . ?
O17' Mo6 O7' 136.9(12) . . ?
O6 Mo6 O7' 108.6(9) . . ?
O18' Mo6 O7' 91.5(9) . . ?
O17' Mo6 O16' 91.7(10) . . ?
O6 Mo6 O16' 107.3(8) . . ?
O18' Mo6 O16' 139.1(11) . . ?
O7' Mo6 O16' 67.0(9) . . ?
O17' Mo6 O18 99.5(10) . . ?
O6 Mo6 O18 91.7(8) . . ?
O18' Mo6 O18 23.7(8) . . ?
O7' Mo6 O18 87.7(8) . . ?
O16' Mo6 O18 152.0(9) . . ?
O17' Mo6 O17 22.2(9) . . ?
O6 Mo6 O17 92.2(8) . . ?
O18' Mo6 O17 94.5(10) . . ?
O7' Mo6 O17 154.2(10) . . ?
O16' Mo6 O17 92.6(9) . . ?
O18 Mo6 O17 107.4(8) . . ?
O17' Mo6 O16 87.4(10) . . ?
O6 Mo6 O16 91.2(7) . . ?
O18' Mo6 O16 156.1(10) . . ?
O7' Mo6 O16 83.0(9) . . ?
O16' Mo6 O16 20.1(6) . . ?
O18 Mo6 O16 170.8(8) . . ?
O17 Mo6 O16 81.3(9) . . ?
O17' Mo6 O7 155.7(11) . . ?
O6 Mo6 O7 90.7(7) . . ?
O18' Mo6 O7 91.6(10) . . ?
O7' Mo6 O7 19.5(8) . . ?
O16' Mo6 O7 79.1(9) . . ?
O18 Mo6 O7 80.3(8) . . ?
O17 Mo6 O7 171.7(9) . . ?
O16 Mo6 O7 90.9(9) . . ?
O17' Mo6 O22 89.3(10) . . ?
O6 Mo6 O22 154.1(6) . . ?
O18' Mo6 O22 57.3(8) . . ?
O7' Mo6 O22 52.5(9) . . ?
O16' Mo6 O22 82.7(8) . . ?
O18 Mo6 O22 71.9(7) . . ?
O17 Mo6 O22 111.5(8) . . ?
O16 Mo6 O22 102.3(7) . . ?
O7 Mo6 O22 67.4(8) . . ?
O17' Mo6 O21 53.3(10) . . ?
O6 Mo6 O21 155.4(6) . . ?
O18' Mo6 O21 87.4(9) . . ?
O7' Mo6 O21 84.2(9) . . ?
O16' Mo6 O21 57.4(8) . . ?
O18 Mo6 O21 110.2(8) . . ?
O17 Mo6 O21 71.1(8) . . ?
O16 Mo6 O21 69.0(7) . . ?
O7 Mo6 O21 103.7(8) . . ?
O22 Mo6 O21 49.4(6) . . ?
Mo4 O4 Ag1 146.3(6) . . ?
Mo1 O7 Mo6 119.9(12) . . ?
Mo1 O7' Mo6 149.7(13) . . ?
Mo3 O8 Mo1 137.7(8) . . ?
Mo1 O9 Mo2 136.4(8) . . ?
Mo2 O10 Mo4 120.0(13) . . ?
Mo5 O11 Mo2 119.3(12) . . ?
Mo4 O10' Mo2 148.8(13) . . ?
Mo5 O11' Mo2 150.0(14) . . ?
Mo2 O12 Mo3 135.7(8) . . ?
Mo4 O13 Mo1 149.9(11) . 2_655 ?
Mo4 O14 Mo5 123.2(11) . . ?
Mo3 O15 Mo5 119.8(11) 2_655 . ?
Mo5 O16 Mo6 122.8(11) . . ?
Mo6 O17 Mo3 118.7(12) . 2_655 ?
Mo6 O18 Mo4 120.1(11) . 2_655 ?
Mo4 O13' Mo1 117.8(9) . 2_655 ?
Mo4 O14' Mo5 144.4(13) . . ?
Mo3 O15' Mo5 150.5(12) 2_655 . ?
Mo5 O16' Mo6 143.6(12) . . ?
Mo6 O17' Mo3 152.1(14) . 2_655 ?
Mo6 O18' Mo4 146.0(12) . 2_655 ?
Si1 O19 O20 53.4(7) . . ?
Si1 O19 Mo2 125.2(9) . . ?
O20 O19 Mo2 72.0(8) . . ?
Si1 O19 Mo5 119.5(8) . . ?
O20 O19 Mo5 129.2(10) . . ?
Mo2 O19 Mo5 97.0(6) . . ?
Si1 O19 Mo4 118.1(9) . . ?
O20 O19 Mo4 135.7(10) . . ?
Mo2 O19 Mo4 96.4(6) . . ?
Mo5 O19 Mo4 94.1(6) . . ?
Si1 O20 O19 60.7(8) . . ?
Si1 O20 O21 59.7(8) . 2_655 ?
O19 O20 O21 98.9(11) . 2_655 ?
Si1 O20 Mo2 125.7(10) . . ?
O19 O20 Mo2 65.3(8) . . ?
O21 O20 Mo2 127.5(10) 2_655 . ?
Si1 O20 Mo3 122.7(8) . . ?
O19 O20 Mo3 135.4(10) . . ?
O21 O20 Mo3 63.2(7) 2_655 . ?
Mo2 O20 Mo3 92.6(6) . . ?
Si1 O20 Mo1 122.0(9) . . ?
O19 O20 Mo1 125.5(10) . . ?
O21 O20 Mo1 131.0(10) 2_655 . ?
Mo2 O20 Mo1 92.8(5) . . ?
Mo3 O20 Mo1 92.0(6) . . ?
Si1 O21 O20 51.9(7) . 2_655 ?
Si1 O21 Mo3 124.4(9) . 2_655 ?
O20 O21 Mo3 72.7(8) 2_655 2_655 ?
Si1 O21 Mo5 119.3(8) . . ?
O20 O21 Mo5 139.1(11) 2_655 . ?
Mo3 O21 Mo5 98.2(6) 2_655 . ?
Si1 O21 Mo6 118.0(9) . . ?
O20 O21 Mo6 125.9(10) 2_655 . ?
Mo3 O21 Mo6 96.3(6) 2_655 . ?
Mo5 O21 Mo6 94.4(6) . . ?
Si1 O22 Mo1 123.5(9) . . ?
Si1 O22 Mo4 118.2(9) . 2_655 ?
Mo1 O22 Mo4 98.2(6) . 2_655 ?
Si1 O22 Mo6 118.2(9) . . ?
Mo1 O22 Mo6 97.8(6) . . ?
Mo4 O22 Mo6 95.4(6) 2_655 . ?
N7 Ag2 N4 171.8(6) . . ?
N7 Ag2 N3 112.8(6) . . ?
N4 Ag2 N3 71.8(4) . . ?
N7 Ag2 O3 109.5(5) . 2 ?
N4 Ag2 O3 73.7(4) . 2 ?
N3 Ag2 O3 112.7(4) . 2 ?
N7 Ag2 O15 74.1(6) . 1_455 ?
N4 Ag2 O15 112.9(5) . 1_455 ?
N3 Ag2 O15 94.7(5) . 1_455 ?
O3 Ag2 O15 51.3(4) 2 1_455 ?
N5 Ag1 N6 111.7(9) . . ?
N5 Ag1 N2 131.5(8) . . ?
N6 Ag1 N2 115.5(6) . . ?
N5 Ag1 N1 109.2(7) . . ?
N6 Ag1 N1 102.2(6) . . ?
N2 Ag1 N1 71.1(5) . . ?
N5 Ag1 O4 82.8(6) . . ?
N6 Ag1 O4 75.2(5) . . ?
N2 Ag1 O4 98.8(4) . . ?
N1 Ag1 O4 167.6(5) . . ?
C8 N4 C12 117.0(14) . . ?
C8 N4 Ag2 118.9(10) . . ?
C12 N4 Ag2 124.1(12) . . ?
C5 N1 C1 120.7(16) . . ?
C5 N1 Ag1 112.6(10) . . ?
C1 N1 Ag1 126.6(13) . . ?
C7 N3 N2 113.4(13) . . ?
C7 N3 Ag2 111.1(10) . . ?
N2 N3 Ag2 135.5(10) . . ?
C6 N2 N3 112.5(13) . . ?
C6 N2 Ag1 114.4(11) . . ?
N3 N2 Ag1 133.0(10) . . ?
N3 C7 C8 121.1(14) . . ?
N3 C7 H7A 119.5 . . ?
C8 C7 H7A 119.5 . . ?
N1 C5 C4 121.6(14) . . ?
N1 C5 C6 120.2(14) . . ?
C4 C5 C6 118.2(14) . . ?
N4 C8 C9 123.6(14) . . ?
N4 C8 C7 117.1(12) . . ?
C9 C8 C7 119.3(14) . . ?
C17 N7 Ag2 162.7(15) . . ?
N2 C6 C5 121.6(15) . . ?
N2 C6 H6A 119.2 . . ?
C5 C6 H6A 119.2 . . ?
C8 C9 C10 118.3(16) . . ?
C8 C9 H9A 120.8 . . ?
C10 C9 H9A 120.8 . . ?
C10 C11 C12 120.9(17) . . ?
C10 C11 H11A 119.5 . . ?
C12 C11 H11A 119.5 . . ?
N6 C15 C16 177(3) . . ?
N4 C12 C11 122.7(17) . . ?
N4 C12 H12A 118.6 . . ?
C11 C12 H12A 118.6 . . ?
N1 C1 C2 121.9(18) . . ?
N1 C1 H1A 119.1 . . ?
C2 C1 H1A 119.1 . . ?
C3 C4 C5 116.4(16) . . ?
C3 C4 H4A 121.8 . . ?
C5 C4 H4A 121.8 . . ?
C17 C18 H18A 109.5 . . ?
C17 C18 H18B 109.5 . . ?
H18A C18 H18B 109.5 . . ?
C17 C18 H18C 109.5 . . ?
H18A C18 H18C 109.5 . . ?
H18B C18 H18C 109.5 . . ?
N7 C17 C18 177(2) . . ?
C15 N6 Ag1 151.6(18) . . ?
C2 C3 C4 120.0(18) . . ?
C2 C3 H3A 120.0 . . ?
C4 C3 H3A 120.0 . . ?
N8 C19 C20 173(3) . . ?
C3 C2 C1 119.1(16) . . ?
C3 C2 H2A 120.4 . . ?
C1 C2 H2A 120.4 . . ?
C11 C10 C9 117.4(16) . . ?
C11 C10 H10A 121.3 . . ?
C9 C10 H10A 121.3 . . ?
N5 C13 C14 176(3) . . ?
C13 N5 Ag1 149(3) . . ?
C15 C16 H16A 109.5 . . ?
C15 C16 H16B 109.5 . . ?
H16A C16 H16B 109.5 . . ?
C15 C16 H16C 109.5 . . ?
H16A C16 H16C 109.5 . . ?
H16B C16 H16C 109.5 . . ?
C19 C20 H20A 109.5 . . ?
C19 C20 H20B 109.5 . . ?
H20A C20 H20B 109.5 . . ?
C19 C20 H20C 109.5 . . ?
H20A C20 H20C 109.5 . . ?
H20B C20 H20C 109.5 . . ?
C13 C14 H14A 109.5 . . ?
C13 C14 H14B 109.5 . . ?
H14A C14 H14B 109.5 . . ?
C13 C14 H14C 109.5 . . ?
H14A C14 H14C 109.5 . . ?
H14B C14 H14C 109.5 . . ?

loop_
_geom_bond_atom_site_label_1
_geom_bond_atom_site_label_2
_geom_bond_distance
_geom_bond_site_symmetry_2
_geom_bond_publ_flag
Si1 O20 1.522(16) 2_655 ?
Si1 O20 1.522(16) . ?
Si1 O19 1.652(16) 2_655 ?
Si1 O19 1.652(16) . ?
Si1 O21 1.669(17) . ?
Si1 O21 1.669(17) 2_655 ?
Si1 O22 1.699(17) . ?
Si1 O22 1.699(17) 2_655 ?
Mo1 O1 1.659(11) . ?
Mo1 O7' 1.79(2) . ?
Mo1 O9 1.839(11) . ?
Mo1 O7 1.90(2) . ?
Mo1 O13 1.965(17) 2_655 ?
Mo1 O8 2.003(12) . ?
Mo1 O13' 2.097(18) 2_655 ?
Mo1 O22 2.289(17) . ?
Mo1 O20 2.472(16) . ?
Mo2 O2 1.678(11) . ?
Mo2 O12 1.828(12) . ?
Mo2 O10' 1.85(2) . ?
Mo2 O10 1.88(2) . ?
Mo2 O9 1.978(11) . ?
Mo2 O11' 2.01(2) . ?
Mo2 O11 2.09(2) . ?
Mo2 O19 2.315(17) . ?
Mo2 O20 2.424(17) . ?
Mo3 O3 1.680(11) . ?
Mo3 O8 1.803(12) . ?
Mo3 O15' 1.82(2) 2_655 ?
Mo3 O15 1.902(18) 2_655 ?
Mo3 O12 1.986(11) . ?
Mo3 O17' 2.01(2) 2_655 ?
Mo3 O17 2.06(2) 2_655 ?
Mo3 O21 2.301(17) 2_655 ?
Mo3 O20 2.462(17) . ?
Mo4 O4 1.663(10) . ?
Mo4 O13 1.692(17) . ?
Mo4 O14' 1.77(2) . ?
Mo4 O10' 1.82(2) . ?
Mo4 O14 1.95(2) . ?
Mo4 O18' 1.95(2) 2_655 ?
Mo4 O13' 2.03(2) . ?
Mo4 O18 2.08(2) 2_655 ?
Mo4 O10 2.20(3) . ?
Mo4 O22 2.383(17) 2_655 ?
Mo4 O19 2.427(17) . ?
Mo5 O11' 1.65(2) . ?
Mo5 O5 1.668(10) . ?
Mo5 O16' 1.77(2) . ?
Mo5 O15' 1.847(19) . ?
Mo5 O16 1.93(2) . ?
Mo5 O14' 1.94(2) . ?
Mo5 O11 2.01(2) . ?
Mo5 O14 2.07(2) . ?
Mo5 O15 2.19(2) . ?
Mo5 O21 2.391(17) . ?
Mo5 O19 2.402(16) . ?
Mo6 O17' 1.63(2) . ?
Mo6 O6 1.671(10) . ?
Mo6 O18' 1.76(2) . ?
Mo6 O7' 1.87(2) . ?
Mo6 O16' 1.96(2) . ?
Mo6 O18 2.00(2) . ?
Mo6 O17 2.04(2) . ?
Mo6 O16 2.10(2) . ?
Mo6 O7 2.18(2) . ?
Mo6 O22 2.408(17) . ?
Mo6 O21 2.437(17) . ?
O4 Ag1 2.712(11) . ?
O13 Mo1 1.965(17) 2_655 ?
O15 Mo3 1.902(18) 2_655 ?
O17 Mo3 2.06(2) 2_655 ?
O18 Mo4 2.08(2) 2_655 ?
O13' Mo1 2.097(18) 2_655 ?
O15' Mo3 1.82(2) 2_655 ?
O17' Mo3 2.01(2) 2_655 ?
O18' Mo4 1.95(2) 2_655 ?
O19 O20 1.73(2) . ?
O20 O21 1.80(2) 2_655 ?
O21 O20 1.80(2) 2_655 ?
O21 Mo3 2.301(17) 2_655 ?
O22 Mo4 2.383(17) 2_655 ?
Ag2 N7 2.130(16) . ?
Ag2 N4 2.208(14) . ?
Ag2 N3 2.482(12) . ?
Ag2 O3 2.885(15) 2 ?
Ag2 O15 2.99(2) 1_455 ?
Ag1 N5 2.26(2) . ?
Ag1 N6 2.33(2) . ?
Ag1 N2 2.358(13) . ?
Ag1 N1 2.420(14) . ?
N4 C8 1.345(19) . ?
N4 C12 1.35(2) . ?
N1 C5 1.29(2) . ?
N1 C1 1.32(2) . ?
N3 C7 1.25(2) . ?
N3 N2 1.390(17) . ?
N2 C6 1.28(2) . ?
C7 C8 1.50(2) . ?
C7 H7A 0.9300 . ?
C5 C4 1.42(2) . ?
C5 C6 1.46(2) . ?
C8 C9 1.40(2) . ?
N7 C17 1.16(2) . ?
C6 H6A 0.9300 . ?
C9 C10 1.41(2) . ?
C9 H9A 0.9300 . ?
C11 C10 1.37(3) . ?
C11 C12 1.39(3) . ?
C11 H11A 0.9300 . ?
C15 N6 1.10(3) . ?
C15 C16 1.46(3) . ?
C12 H12A 0.9300 . ?
C1 C2 1.36(3) . ?
C1 H1A 0.9300 . ?
C4 C3 1.39(2) . ?
C4 H4A 0.9300 . ?
C18 C17 1.41(2) . ?
C18 H18A 0.9600 . ?
C18 H18B 0.9600 . ?
C18 H18C 0.9600 . ?
C3 C2 1.36(3) . ?
C3 H3A 0.9300 . ?
C19 N8 1.06(4) . ?
C19 C20 1.50(4) . ?
C2 H2A 0.9300 . ?
C10 H10A 0.9300 . ?
C13 N5 1.11(3) . ?
C13 C14 1.42(4) . ?
C16 H16A 0.9600 . ?
C16 H16B 0.9600 . ?
C16 H16C 0.9600 . ?
C20 H20A 0.9600 . ?
C20 H20B 0.9600 . ?
C20 H20C 0.9600 . ?
C14 H14A 0.9600 . ?
C14 H14B 0.9600 . ?
C14 H14C 0.9600 . ?
